data_2006639
loop_
_publ_author_name
'Kooijman, Huub'
'Spek, Anthony L.'
'Dani\"elle Rehorst'
'Driessen, Willem L.'
'Jan Reedijk'

_publ_section_title
;
 Bis(2-aminomethylpyridine-<i>N</i>,<i>N</i>')bis(nitrato-<i>O</i>)copper(II)
;
_journal_issue 11
_journal_name_full 'Acta Crystallographica Section C'
_journal_page_first 1596
_journal_page_last 1598
_journal_paper_doi 10.1107/S0108270197005118
_journal_volume 53
_journal_year 1997
_chemical_formula_iupac '[Cu (N O3)2 (C6 H8 N2)2]'
_chemical_formula_sum 'C12 H16 Cu N6 O6'
_chemical_formula_weight 403.84
_chemical_name_systematic
;
 ?
;
_space_group_IT_number 14
_symmetry_cell_setting monoclinic
_symmetry_space_group_name_Hall '-P 2ybc'
_symmetry_space_group_name_H-M 'P 1 21/c 1'
_cell_angle_alpha 90
_cell_angle_beta 98.955(7)
_cell_angle_gamma 90
_cell_formula_units_Z 2
_cell_length_a 8.5236(8)
_cell_length_b 8.9284(7)
_cell_length_c 9.9279(8)
_cell_measurement_reflns_used 25
_cell_measurement_temperature 150
_cell_measurement_theta_max 14.16
_cell_measurement_theta_min 10.05
_cell_volume 746.32(11)
_computing_cell_refinement 'SET4 (de Boer & Duisenberg, 1984)'
_computing_data_collection 'Locally modified CAD4 Software (Enraf-Nonius, 1989)'
_computing_data_reduction 'HELENA (Spek, 1993)'
_computing_molecular_graphics 'PLUTON (Spek, 1995)'
_computing_publication_material 'PLATON (Spek, 1990)'
_computing_structure_refinement 'SHELXL96 (Sheldrick, 1996)'
_computing_structure_solution 'DIRDIF96 (Beurskens et al., 1996)'
_diffrn_measurement_device 'Enraf-Nonius CAD4-T with rotating anode'
_diffrn_measurement_method '\w scans'
_diffrn_radiation_type 'Mo K\a'
_diffrn_radiation_wavelength 0.71073
_diffrn_reflns_av_R_equivalents 0.0492
_diffrn_reflns_av_sigmaI/netI 0.0181
_diffrn_reflns_limit_h_max 10
_diffrn_reflns_limit_h_min -11
_diffrn_reflns_limit_k_max 11
_diffrn_reflns_limit_k_min 0
_diffrn_reflns_limit_l_max 12
_diffrn_reflns_limit_l_min -8
_diffrn_reflns_number 1956
_diffrn_reflns_reduction_process
;
 ?
;
_diffrn_reflns_theta_max 27.49
_diffrn_reflns_theta_min 2.42
_diffrn_standards_decay_% 1
_diffrn_standards_interval_time 60
_diffrn_standards_number 3
_exptl_absorpt_coefficient_mu 1.51
_exptl_absorpt_correction_T_max 0.739
_exptl_absorpt_correction_T_min 0.532
_exptl_absorpt_correction_type
;
semi-empirical, \y scan from 3 reflections (PLATON; Spek, 1990)
;
_exptl_crystal_colour blue
_exptl_crystal_density_diffrn 1.797
_exptl_crystal_density_meas ?
_exptl_crystal_description plate
_exptl_crystal_F_000 414
_exptl_crystal_size_max 0.8
_exptl_crystal_size_mid 0.5
_exptl_crystal_size_min 0.2
_refine_diff_density_max 0.56
_refine_diff_density_min -0.86
_refine_ls_extinction_method none
_refine_ls_goodness_of_fit_all 1.032
_refine_ls_goodness_of_fit_obs 1.032
_refine_ls_matrix_type full
_refine_ls_number_parameters 139
_refine_ls_number_reflns 1703
_refine_ls_R_factor_all 0.028
_refine_ls_R_factor_obs .028
_refine_ls_shift/esd_max 0.001
_refine_ls_shift/esd_mean 0.000
_refine_ls_structure_factor_coef Fsqd
_refine_ls_weighting_scheme
;
calc w = 1/[\s^2^(Fo^2^)+(0.049P)^2^+0.523P]
where P = [max(F~o~^2^,0)+2F~c~^2^]/3
;
_refine_ls_wR_factor_all 0.078
_refine_ls_wR_factor_obs .078
_reflns_number_observed 1557
_reflns_number_total 1703
_reflns_observed_criterion >2\s(I)
_cod_data_source_file bm1138.cif
_cod_data_source_block shelxl
_cod_depositor_comments
;
The following automatic conversions were performed:
'_symmetry_cell_setting' value 'Monoclinic' changed to 'monoclinic'
according to '/home/saulius/struct/CIF-dictionaries/cif_core.dic'
dictionary named 'cif_core.dic' version 2.4.1 from 2010-06-29.

Automatic conversion script
Id: cif_fix_enum 1527 2010-12-29 10:47:43Z saulius 

The following automatic conversions were performed:

'_exptl_crystal_density_meas' value 'Not measured' was changed to '?'
- the value is perceived as not measured.

Automatic conversion script
Id: cif_fix_values 3008 2015-01-20 13:52:24Z robertas 
;
_cod_original_sg_symbol_H-M 'P 21/c'
_cod_database_code 2006639

loop_
_symmetry_equiv_pos_as_xyz
x,y,z
-x,1/2+y,1/2-z
-x,-y,-z
x,1/2-y,1/2+z

loop_
_atom_site_aniso_label
_atom_site_aniso_U_11
_atom_site_aniso_U_22
_atom_site_aniso_U_33
_atom_site_aniso_U_12
_atom_site_aniso_U_13
_atom_site_aniso_U_23
Cu1 .0118(2) .0181(2) .0116(2) -.00150(10) .00290(10) .00100(10)
O21 .0355(8) .0236(7) .0160(6) -.0021(6) .0005(5) .0031(5)
O22 .0302(7) .0276(7) .0120(6) .0027(6) .0034(5) -.0010(5)
O23 .0649(13) .0354(9) .0319(9) .0210(9) .0127(8) -.0085(7)
N11 .0134(7) .0168(7) .0149(7) .0001(6) .0040(5) -.0009(5)
N18 .0154(7) .0177(8) .0143(6) -.0006(6) .0017(5) .0022(5)
N20 .0197(7) .0195(7) .0155(7) -.0026(6) .0049(5) -.0019(5)
C12 .0170(8) .0162(8) .0171(8) .0014(6) .0047(6) -.0002(6)
C13 .0188(9) .0207(8) .0244(9) -.0040(7) .0053(7) .0012(7)
C14 .0148(8) .0229(9) .0267(9) -.0024(7) .0019(7) -.0064(7)
C15 .0176(8) .0252(9) .0168(8) .0035(7) .0000(7) -.0043(7)
C16 .0177(9) .0208(9) .0160(8) .0013(6) .0041(7) -.0013(6)
C17 .0170(8) .0205(8) .0189(8) -.0030(7) .0034(6) .0041(7)

loop_
_atom_site_label
_atom_site_fract_x
_atom_site_fract_y
_atom_site_fract_z
_atom_site_U_iso_or_equiv
_atom_site_thermal_displace_type
_atom_site_occupancy
Cu1 .00000 .00000 .00000 .01370(10) Uani 1.000
O21 -.08381(18) .25920(15) .06761(13) .0254(4) Uani 1.000
O22 -.15355(17) .32767(15) -.14263(12) .0233(4) Uani 1.000
O23 -.2108(3) .4663(2) .02078(18) .0435(6) Uani 1.000
N11 .22927(17) .05190(17) .06774(14) .0148(4) Uani 1.000
N18 .05793(18) .07128(17) -.17664(14) .0159(4) Uani 1.000
N20 -.14954(18) .35212(17) -.01802(15) .0180(4) Uani 1.000
C12 .2931(2) .14261(19) -.01695(17) .0165(5) Uani 1.000
C13 .4469(2) .1972(2) .01613(19) .0211(5) Uani 1.000
C14 .5380(2) .1535(2) .1366(2) .0216(5) Uani 1.000
C15 .4736(2) .0567(2) .22222(18) .0202(5) Uani 1.000
C16 .3191(2) .00927(19) .18505(19) .0180(5) Uani 1.000
C17 .1886(2) .1805(2) -.14808(18) .0187(5) Uani 1.000
H13 .489(3) .263(3) -.043(3) .0250 Uiso 1.000
H14 .642(3) .187(3) .159(2) .0260 Uiso 1.000
H15 .531(3) .020(3) .298(3) .0240 Uiso 1.000
H16 .273(3) -.059(3) .241(2) .0220 Uiso 1.000
H171 .141(3) .281(3) -.139(2) .0220 Uiso 1.000
H172 .252(3) .185(3) -.227(2) .0220 Uiso 1.000
H181 -.018(3) .114(3) -.233(2) .0190 Uiso 1.000
H182 .084(3) -.008(2) -.221(3) .0190 Uiso 1.000

loop_
_atom_type_symbol
_atom_type_description
_atom_type_scat_dispersion_real
_atom_type_scat_dispersion_imag
_atom_type_scat_source
O O 0.0106 0.0060 'International Tables Vol C Tables 4.2.6.8 and 6.1.1.4'
N N 0.0061 0.0033 'International Tables Vol C Tables 4.2.6.8 and 6.1.1.4'
Cu Cu 0.3201 1.2651 'International Tables Vol C Tables 4.2.6.8 and 6.1.1.4'
H H 0.0000 0.0000 'International Tables Vol C Tables 4.2.6.8 and 6.1.1.4'
C C 0.0033 0.0016 'International Tables Vol C Tables 4.2.6.8 and 6.1.1.4'

loop_
_geom_angle_atom_site_label_1
_geom_angle_atom_site_label_2
_geom_angle_atom_site_label_3
_geom_angle_site_symmetry_1
_geom_angle_site_symmetry_3
_geom_angle
_geom_angle_publ_flag
O21 Cu1 N11 . . 90.02(6) yes
O21 Cu1 N18 . . 93.43(5) yes
O21 Cu1 O21 . 3_555 180.00 no
O21 Cu1 N11 . 3_555 89.98(6) no
O21 Cu1 N18 . 3_555 86.57(5) no
N11 Cu1 N18 . . 81.99(6) yes
O21 Cu1 N11 3_555 . 89.98(5) no
N11 Cu1 N11 . 3_555 180.00 no
N11 Cu1 N18 . 3_555 98.01(6) no
O21 Cu1 N18 3_555 . 86.57(5) no
N11 Cu1 N18 3_555 . 98.01(6) no
N18 Cu1 N18 . 3_555 180.00 no
O21 Cu1 N11 3_555 3_555 90.02(5) no
O21 Cu1 N18 3_555 3_555 93.43(5) no
N11 Cu1 N18 3_555 3_555 81.99(6) no
Cu1 O21 N20 . . 122.46(10) yes
Cu1 N11 C12 . . 113.30(11) yes
Cu1 N11 C16 . . 127.90(12) yes
C12 N11 C16 . . 118.78(15) no
Cu1 N18 C17 . . 108.93(10) yes
O21 N20 O22 . . 119.65(15) no
O21 N20 O23 . . 120.02(16) no
O22 N20 O23 . . 120.32(16) no
N11 C12 C13 . . 121.55(16) no
N11 C12 C17 . . 115.90(15) no
C13 C12 C17 . . 122.55(16) no
C12 C13 C14 . . 119.32(16) no
C13 C14 C15 . . 119.10(16) no
C14 C15 C16 . . 118.77(17) no
N11 C16 C15 . . 122.44(16) no
N18 C17 C12 . . 110.31(14) no
Cu1 N18 H181 . . 116.2(15) no
Cu1 N18 H182 . . 107.4(17) no
C17 N18 H181 . . 107.2(17) no
C17 N18 H182 . . 112.7(16) no
H181 N18 H182 . . 104(2) no
C12 C13 H13 . . 120.6(17) no
C14 C13 H13 . . 120.1(17) no
C13 C14 H14 . . 120.3(14) no
C15 C14 H14 . . 120.6(14) no
C14 C15 H15 . . 121.9(17) no
C16 C15 H15 . . 119.2(17) no
N11 C16 H16 . . 117.1(14) no
C15 C16 H16 . . 120.4(14) no
N18 C17 H171 . . 107.9(15) no
N18 C17 H172 . . 110.7(14) no
C12 C17 H171 . . 108.7(12) no
C12 C17 H172 . . 111.2(13) no
H171 C17 H172 . . 108(2) no

loop_
_geom_bond_atom_site_label_1
_geom_bond_atom_site_label_2
_geom_bond_site_symmetry_1
_geom_bond_site_symmetry_2
_geom_bond_distance
_geom_bond_publ_flag
Cu1 O21 . . 2.5428(14) yes
Cu1 N11 . . 2.0191(15) yes
Cu1 N18 . . 1.9984(14) yes
O21 N20 . . 1.256(2) yes
O22 N20 . . 1.2514(19) yes
O23 N20 . . 1.234(3) yes
N11 C12 . . 1.342(2) no
N11 C16 . . 1.345(2) no
N18 C17 . . 1.474(2) no
C12 C13 . . 1.389(2) no
C12 C17 . . 1.497(2) no
C13 C14 . . 1.377(3) no
C14 C15 . . 1.384(3) no
C15 C16 . . 1.378(2) no
N18 H181 . . .87(2) no
N18 H182 . . .88(2) no
C13 H13 . . .94(3) no
C14 H14 . . .93(3) no
C15 H15 . . .89(3) no
C16 H16 . . .95(2) no
C17 H171 . . .99(3) no
C17 H172 . . 1.02(2) no

loop_
_geom_contact_atom_site_label_1
_geom_contact_atom_site_label_2
_geom_contact_distance
_geom_contact_site_symmetry_2
_geom_contact_publ_flag
O21 C17 3.407(2) 4_555 no
O21 O22 3.1245(18) 4_555 no
O21 N18 3.040(2) 4_555 no
O22 C15 3.412(2) 4_454 no
O22 C16 3.322(2) 3_555 no
O22 N18 2.965(2) . no
O22 C17 3.207(2) . no
O22 C14 3.154(2) 4_454 no
O22 N18 3.012(2) 2_554 no
O22 O21 3.1245(18) 4_554 no
O23 C17 3.392(3) 3_565 no
O23 C16 3.220(3) 2_555 no
N18 O22 2.965(2) . no
N18 O21 3.040(2) 4_554 no
N18 O22 3.012(2) 2_544 no
C12 C15 3.541(2) 3_655 no
C12 C14 3.317(2) 3_655 no
C13 C14 3.490(3) 3_655 no
C13 C16 3.550(3) 3_655 no
C13 C15 3.420(3) 3_655 no
C14 C13 3.490(3) 3_655 no
C14 O22 3.154(2) 4_655 no
C14 C12 3.317(2) 3_655 no
C15 O22 3.412(2) 4_655 no
C15 C13 3.420(3) 3_655 no
C15 C12 3.541(2) 3_655 no
C16 O23 3.220(3) 2_545 no
C16 C13 3.550(3) 3_655 no
C16 O22 3.322(2) 3_555 no
C16 C17 3.497(3) 4_555 no
C17 O22 3.207(2) . no
C17 O21 3.407(2) 4_554 no
C17 O23 3.392(3) 3_565 no
C17 C16 3.497(3) 4_554 no
O21 H181 2.27(2) 4_555 no
O21 H14 2.71(3) 1_455 no
O22 H181 2.47(3) . no
O22 H16 2.73(3) 3_555 no
O22 H14 2.42(2) 4_454 no
O22 H171 2.54(3) . no
O22 H182 2.14(2) 2_554 no
O23 H181 2.82(2) 4_555 no
O23 H171 2.57(3) 3_565 no
O23 H15 2.87(3) 4_454 no
O23 H16 2.51(2) 2_555 no
N18 H16 2.80(3) 3_555 no
N20 H181 2.89(2) 4_555 no
C15 H172 3.07(3) 4_555 no
C15 H13 2.82(3) 4_555 no
C16 H172 2.95(3) 4_555 no
C16 H181 2.90(3) 3_555 no
H13 H172 2.60(4) . no
H13 C15 2.82(3) 4_554 no
H13 H15 2.56(4) 4_554 no
H14 O21 2.71(3) 1_655 no
H14 H16 2.54(4) 2_655 no
H14 O22 2.42(2) 4_655 no
H15 O23 2.87(3) 4_655 no
H15 H13 2.56(4) 4_555 no
H16 O23 2.51(2) 2_545 no
H16 H14 2.54(4) 2_645 no
H16 O22 2.73(3) 3_555 no
H16 N18 2.80(3) 3_555 no
H16 H181 2.22(4) 3_555 no
H171 O22 2.54(3) . no
H171 O23 2.57(3) 3_565 no
H172 H13 2.60(4) . no
H172 C15 3.07(3) 4_554 no
H172 C16 2.95(3) 4_554 no
H181 O22 2.47(3) . no
H181 C16 2.90(3) 3_555 no
H181 H16 2.22(4) 3_555 no
H181 O21 2.27(2) 4_554 no
H181 O23 2.82(2) 4_554 no
H181 N20 2.89(2) 4_554 no
H182 O22 2.14(2) 2_544 no

loop_
_geom_torsion_atom_site_label_1
_geom_torsion_atom_site_label_2
_geom_torsion_atom_site_label_3
_geom_torsion_atom_site_label_4
_geom_torsion_site_symmetry_1
_geom_torsion
_geom_torsion_publ_flag
N11 Cu1 O21 N20 . 116.80(14) no
N18 Cu1 O21 N20 . 34.82(14) no
N11 Cu1 O21 N20 3_555 -63.20(14) no
N18 Cu1 O21 N20 3_555 -145.18(14) no
O21 Cu1 N11 C12 . -75.75(12) no
O21 Cu1 N11 C16 . 102.75(15) no
N18 Cu1 N11 C12 . 17.70(12) no
N18 Cu1 N11 C16 . -163.79(16) no
O21 Cu1 N11 C12 3_555 104.25(12) no
O21 Cu1 N11 C16 3_555 -77.25(15) no
N18 Cu1 N11 C12 3_555 -162.30(12) no
N18 Cu1 N11 C16 3_555 16.21(16) no
O21 Cu1 N18 C17 . 62.41(11) no
N11 Cu1 N18 C17 . -27.12(11) no
O21 Cu1 N18 C17 3_555 -117.59(11) no
N11 Cu1 N18 C17 3_555 152.88(11) no
Cu1 O21 N20 O22 . -11.1(2) no
Cu1 O21 N20 O23 . 168.38(16) no
Cu1 N11 C12 C13 . 176.32(13) no
Cu1 N11 C12 C17 . -3.72(19) no
C16 N11 C12 C13 . -2.3(3) no
C16 N11 C12 C17 . 177.62(15) no
Cu1 N11 C16 C15 . -177.65(13) no
C12 N11 C16 C15 . 0.8(3) no
Cu1 N18 C17 C12 . 31.95(16) no
N11 C12 C13 C14 . 2.1(3) no
C17 C12 C13 C14 . -177.82(17) no
N11 C12 C17 N18 . -18.9(2) no
C13 C12 C17 N18 . 161.04(16) no
C12 C13 C14 C15 . -0.3(3) no
C13 C14 C15 C16 . -1.1(3) no
C14 C15 C16 N11 . 0.9(3) no
